data_4084446
loop_
_publ_author_name
'Kulinna, Heiko'
'Spaniol, Thomas P.'
'Okuda, Jun'

_publ_section_title
;
 Neutral and Cationic Zirconium Hydrides Supported by a Dianionic
 (NNNN)-Type Macrocycle Ligand
;
_journal_issue 11
_journal_name_full Organometallics
_journal_page_first 2160
_journal_paper_doi 10.1021/om500820k
_journal_volume 34
_journal_year 2015
_chemical_formula_moiety 'C28 H68 N8 Si2 Zr2, C6 H12'
_chemical_formula_sum 'C34 H80 N8 Si2 Zr2'
_chemical_formula_weight 839.68
_chemical_name_systematic
;
 ?
;
_space_group_IT_number 14
_symmetry_cell_setting monoclinic
_symmetry_space_group_name_Hall '-P 2ybc'
_symmetry_space_group_name_H-M 'P 1 21/c 1'
_atom_sites_solution_hydrogens geom
_atom_sites_solution_primary direct
_atom_sites_solution_secondary difmap
_audit_creation_method SHELXL-97
_cell_angle_alpha 90.00
_cell_angle_beta 107.8020(10)
_cell_angle_gamma 90.00
_cell_formula_units_Z 4
_cell_length_a 17.4480(17)
_cell_length_b 12.9787(12)
_cell_length_c 19.4705(19)
_cell_measurement_reflns_used 9988
_cell_measurement_temperature 100(2)
_cell_measurement_theta_max 30.35
_cell_measurement_theta_min 2.20
_cell_volume 4198.0(7)
_computing_cell_refinement 'Bruker SAINT'
_computing_data_collection 'Bruker APEX'
_computing_data_reduction 'Bruker SAINT'
_computing_molecular_graphics 'ORTEP-III (Farrugia, 1999)'
_computing_structure_refinement 'SHELXL-97 (Sheldrick, 1997)'
_computing_structure_solution 'SIR-92 (Altomare 1992)'
_diffrn_ambient_temperature 100(2)
_diffrn_measured_fraction_theta_full 0.999
_diffrn_measured_fraction_theta_max 0.947
_diffrn_measurement_device_type 'Bruker APEX-I CCD'
_diffrn_measurement_method '\w scans'
_diffrn_radiation_monochromator 'multilayer optics'
_diffrn_radiation_source microsource
_diffrn_radiation_type MoK\a
_diffrn_radiation_wavelength 0.71073
_diffrn_reflns_av_R_equivalents 0.0437
_diffrn_reflns_av_sigmaI/netI 0.0346
_diffrn_reflns_limit_h_max 24
_diffrn_reflns_limit_h_min -24
_diffrn_reflns_limit_k_max 18
_diffrn_reflns_limit_k_min -18
_diffrn_reflns_limit_l_max 28
_diffrn_reflns_limit_l_min -27
_diffrn_reflns_number 65391
_diffrn_reflns_theta_full 25.00
_diffrn_reflns_theta_max 31.60
_diffrn_reflns_theta_min 2.09
_exptl_absorpt_coefficient_mu 0.587
_exptl_absorpt_correction_T_max 0.8818
_exptl_absorpt_correction_T_min 0.8210
_exptl_absorpt_correction_type multi-scan
_exptl_absorpt_process_details 'Sadabs Bruker'
_exptl_crystal_colour colourless
_exptl_crystal_density_diffrn 1.329
_exptl_crystal_density_method 'not measured'
_exptl_crystal_description block
_exptl_crystal_F_000 1792
_exptl_crystal_size_max 0.35
_exptl_crystal_size_mid 0.33
_exptl_crystal_size_min 0.22
_refine_diff_density_max 0.846
_refine_diff_density_min -0.407
_refine_diff_density_rms 0.078
_refine_ls_extinction_method none
_refine_ls_goodness_of_fit_ref 1.040
_refine_ls_hydrogen_treatment mixed
_refine_ls_matrix_type full
_refine_ls_number_parameters 462
_refine_ls_number_reflns 13345
_refine_ls_number_restraints 0
_refine_ls_restrained_S_all 1.040
_refine_ls_R_factor_all 0.0390
_refine_ls_R_factor_gt 0.0313
_refine_ls_shift/su_max 0.002
_refine_ls_shift/su_mean 0.000
_refine_ls_structure_factor_coef Fsqd
_refine_ls_weighting_details 'calc w=1/[\s^2^(Fo^2^)+(0.0332P)^2^+2.0105P] where P=(Fo^2^+2Fc^2^)/3'
_refine_ls_weighting_scheme calc
_refine_ls_wR_factor_gt 0.0733
_refine_ls_wR_factor_ref 0.0783
_reflns_number_gt 11527
_reflns_number_total 13345
_reflns_threshold_expression >2sigma(I)
_cod_data_source_file om500820k_si_002.cif
_cod_data_source_block 2
_cod_depositor_comments 'Adding full bibliography for 4084445--4084448.cif.'
_cod_original_sg_symbol_Hall '-P 2YBC'
_cod_original_sg_symbol_H-M 'P 1 21/C 1'
_cod_database_code 4084446

loop_
_symmetry_equiv_pos_as_xyz
'x, y, z'
'-x, y+1/2, -z+1/2'
'-x, -y, -z'
'x, -y-1/2, z-1/2'

loop_
_atom_site_label
_atom_site_type_symbol
_atom_site_fract_x
_atom_site_fract_y
_atom_site_fract_z
_atom_site_U_iso_or_equiv
_atom_site_adp_type
_atom_site_occupancy
_atom_site_symmetry_multiplicity
_atom_site_calc_flag
_atom_site_refinement_flags
_atom_site_disorder_assembly
_atom_site_disorder_group
Zr1 Zr 0.816211(9) -0.060212(11) 0.635038(7) 0.01313(4) Uani 1 1 d . . .
Zr2 Zr 0.763634(9) 0.118910(11) 0.513416(8) 0.01338(4) Uani 1 1 d . A .
H1 H 0.8250(13) -0.0131(18) 0.5373(12) 0.033(6) Uiso 1 1 d . . .
H2 H 0.7240(12) 0.0108(16) 0.5616(11) 0.024(5) Uiso 1 1 d . . .
Si1 Si 0.87547(3) -0.28101(3) 0.52356(2) 0.01662(9) Uani 1 1 d . . .
Si2 Si 0.70502(3) -0.28871(3) 0.67758(2) 0.01796(9) Uani 1 1 d . . .
N1 N 0.83453(8) 0.12586(10) 0.62872(7) 0.0166(3) Uani 1 1 d . . .
N2 N 0.96935(8) -0.02090(11) 0.66815(8) 0.0214(3) Uani 1 1 d . . .
N3 N 0.87074(9) -0.05609(11) 0.74885(7) 0.0206(3) Uani 1 1 d . . .
N4 N 0.71898(9) 0.03038(11) 0.69347(8) 0.0203(3) Uani 1 1 d . . .
N5 N 0.80183(9) 0.14451(11) 0.42136(7) 0.0200(3) Uani 1 1 d . A .
N6 N 0.67841(8) 0.00906(10) 0.42115(7) 0.0176(3) Uani 1 1 d . . .
N7 N 0.64727(9) 0.18255(11) 0.48672(9) 0.0249(3) Uani 1 1 d . . .
N8 N 0.78325(8) 0.30421(10) 0.50324(8) 0.0186(3) Uani 1 1 d . . .
C1 C 0.91711(10) 0.15195(13) 0.62933(10) 0.0223(3) Uani 1 1 d . . .
H1A H 0.9267 0.2263 0.6400 0.027 Uiso 1 1 calc R . .
H1B H 0.9224 0.1389 0.5809 0.027 Uiso 1 1 calc R . .
C2 C 0.98018(11) 0.09012(14) 0.68457(11) 0.0277(4) Uani 1 1 d . . .
H2A H 1.0345 0.1118 0.6843 0.033 Uiso 1 1 calc R . .
H2B H 0.9757 0.1034 0.7333 0.033 Uiso 1 1 calc R . .
C3 C 1.00543(11) -0.08046(15) 0.73496(9) 0.0261(4) Uani 1 1 d . . .
H3A H 1.0614 -0.0569 0.7582 0.031 Uiso 1 1 calc R . .
H3B H 1.0070 -0.1544 0.7230 0.031 Uiso 1 1 calc R . .
C4 C 0.95644(11) -0.06619(16) 0.78666(10) 0.0291(4) Uani 1 1 d . . .
H4A H 0.9652 -0.1261 0.8197 0.035 Uiso 1 1 calc R . .
H4B H 0.9754 -0.0038 0.8162 0.035 Uiso 1 1 calc R . .
C5 C 0.83224(12) -0.02165(15) 0.80080(9) 0.0274(4) Uani 1 1 d . . .
H5A H 0.8543 0.0464 0.8201 0.033 Uiso 1 1 calc R . .
H5B H 0.8443 -0.0709 0.8416 0.033 Uiso 1 1 calc R . .
C6 C 0.74200(11) -0.01321(14) 0.76707(9) 0.0257(4) Uani 1 1 d . . .
H6A H 0.7178 -0.0825 0.7652 0.031 Uiso 1 1 calc R . .
H6B H 0.7198 0.0309 0.7979 0.031 Uiso 1 1 calc R . .
C7 C 0.73436(11) 0.14326(13) 0.69176(10) 0.0240(3) Uani 1 1 d . . .
H7A H 0.7243 0.1756 0.7342 0.029 Uiso 1 1 calc R . .
H7B H 0.6953 0.1728 0.6481 0.029 Uiso 1 1 calc R . .
C8 C 0.81768(11) 0.17117(13) 0.69164(9) 0.0228(3) Uani 1 1 d . . .
H8A H 0.8228 0.2471 0.6904 0.027 Uiso 1 1 calc R . .
H8B H 0.8574 0.1456 0.7364 0.027 Uiso 1 1 calc R . .
C9 C 1.01143(11) -0.04584(15) 0.61469(11) 0.0290(4) Uani 1 1 d . . .
H9A H 0.9870 -0.0070 0.5702 0.044 Uiso 1 1 calc R . .
H9B H 1.0068 -0.1198 0.6042 0.044 Uiso 1 1 calc R . .
H9C H 1.0684 -0.0272 0.6343 0.044 Uiso 1 1 calc R . .
C10 C 0.63092(10) 0.01837(14) 0.66288(10) 0.0262(4) Uani 1 1 d . . .
H10A H 0.6162 -0.0537 0.6673 0.039 Uiso 1 1 calc R . .
H10B H 0.6141 0.0381 0.6119 0.039 Uiso 1 1 calc R . .
H10C H 0.6040 0.0626 0.6892 0.039 Uiso 1 1 calc R . .
C11 C 0.76658(14) 0.08273(18) 0.35702(10) 0.0361(5) Uani 1 1 d . . .
H11A H 0.8001 0.0208 0.3584 0.043 Uiso 0.646(4) 1 calc PR A 1
H11B H 0.7657 0.1232 0.3137 0.043 Uiso 0.646(4) 1 calc PR A 1
H11C H 0.7335 0.1283 0.3185 0.043 Uiso 0.354(4) 1 d PR A 2
H11D H 0.8107 0.0551 0.3403 0.043 Uiso 0.354(4) 1 d PR A 2
C12A C 0.68449(17) 0.0512(2) 0.35212(13) 0.0209(6) Uani 0.646(4) 1 d P A 1
H12A H 0.6662 -0.0017 0.3140 0.025 Uiso 0.646(4) 1 calc PR A 1
H12B H 0.6482 0.1114 0.3379 0.025 Uiso 0.646(4) 1 calc PR A 1
C13A C 0.59779(15) 0.0147(2) 0.42914(15) 0.0225(6) Uani 0.646(4) 1 d P A 1
H13A H 0.5949 -0.0315 0.4687 0.027 Uiso 0.646(4) 1 calc PR A 1
H13B H 0.5577 -0.0093 0.3841 0.027 Uiso 0.646(4) 1 calc PR A 1
C12B C 0.7182(3) -0.0007(4) 0.3658(3) 0.0237(11) Uani 0.354(4) 1 d P A 2
H12C H 0.7524 -0.0631 0.3766 0.028 Uiso 0.354(4) 1 calc PR A 2
H12D H 0.6762 -0.0125 0.3191 0.028 Uiso 0.354(4) 1 calc PR A 2
C13B C 0.5990(3) 0.0708(4) 0.3932(2) 0.0204(11) Uani 0.354(4) 1 d P A 2
H13C H 0.6044 0.1205 0.3564 0.024 Uiso 0.354(4) 1 calc PR A 2
H13D H 0.5550 0.0225 0.3692 0.024 Uiso 0.354(4) 1 calc PR A 2
C14 C 0.57755(11) 0.12359(16) 0.44538(14) 0.0371(5) Uani 1 1 d . A .
H14A H 0.5518 0.1597 0.3993 0.044 Uiso 0.646(4) 1 calc PR A 1
H14B H 0.5381 0.1209 0.4726 0.044 Uiso 0.646(4) 1 calc PR A 1
H14C H 0.5609 0.0749 0.4773 0.044 Uiso 0.354(4) 1 d PR A 2
H14D H 0.5319 0.1703 0.4230 0.044 Uiso 0.354(4) 1 d PR A 2
C15 C 0.63635(10) 0.29365(13) 0.47576(10) 0.0243(3) Uani 1 1 d . A .
H15A H 0.6355 0.3271 0.5212 0.029 Uiso 1 1 calc R . .
H15B H 0.5844 0.3078 0.4385 0.029 Uiso 1 1 calc R . .
C16 C 0.70508(10) 0.33716(13) 0.45189(10) 0.0241(3) Uani 1 1 d . A .
H16A H 0.7008 0.3121 0.4028 0.029 Uiso 1 1 calc R . .
H16B H 0.7020 0.4133 0.4504 0.029 Uiso 1 1 calc R . .
C17 C 0.84895(10) 0.31418(13) 0.46966(10) 0.0235(3) Uani 1 1 d . A .
H17A H 0.9012 0.2979 0.5058 0.028 Uiso 1 1 calc R . .
H17B H 0.8512 0.3860 0.4533 0.028 Uiso 1 1 calc R . .
C18 C 0.83445(10) 0.24135(13) 0.40574(9) 0.0217(3) Uani 1 1 d . . .
H18A H 0.7963 0.2733 0.3625 0.026 Uiso 1 1 calc R A .
H18B H 0.8858 0.2286 0.3954 0.026 Uiso 1 1 calc R . .
C19A C 0.70104(17) -0.10327(19) 0.42433(14) 0.0201(6) Uani 0.646(4) 1 d P A 1
H19A H 0.6624 -0.1403 0.3848 0.030 Uiso 0.646(4) 1 calc PR A 1
H19B H 0.7003 -0.1324 0.4706 0.030 Uiso 0.646(4) 1 calc PR A 1
H19C H 0.7552 -0.1102 0.4197 0.030 Uiso 0.646(4) 1 calc PR A 1
C19B C 0.6574(4) -0.0923(4) 0.4418(3) 0.0266(13) Uani 0.354(4) 1 d P A 2
H19D H 0.6290 -0.1313 0.3983 0.040 Uiso 0.354(4) 1 calc PR A 2
H19E H 0.6224 -0.0847 0.4724 0.040 Uiso 0.354(4) 1 calc PR A 2
H19F H 0.7065 -0.1291 0.4684 0.040 Uiso 0.354(4) 1 calc PR A 2
C20 C 0.80172(12) 0.37183(13) 0.56725(10) 0.0280(4) Uani 1 1 d . A .
H20A H 0.8036 0.4437 0.5523 0.042 Uiso 1 1 calc R . .
H20B H 0.8540 0.3526 0.6010 0.042 Uiso 1 1 calc R . .
H20C H 0.7598 0.3641 0.5908 0.042 Uiso 1 1 calc R . .
C21 C 0.87302(10) -0.21736(12) 0.60793(8) 0.0177(3) Uani 1 1 d . . .
H21A H 0.9305 -0.2123 0.6366 0.021 Uiso 1 1 calc R . .
H21B H 0.8502 -0.2707 0.6323 0.021 Uiso 1 1 calc R . .
C22 C 0.91522(11) -0.19633(14) 0.46329(9) 0.0242(3) Uani 1 1 d . . .
H22A H 0.8882 -0.1293 0.4575 0.036 Uiso 1 1 calc R . .
H22B H 0.9048 -0.2292 0.4160 0.036 Uiso 1 1 calc R . .
H22C H 0.9733 -0.1866 0.4851 0.036 Uiso 1 1 calc R . .
C23 C 0.94602(11) -0.39500(14) 0.54323(10) 0.0262(4) Uani 1 1 d . . .
H23A H 0.9994 -0.3729 0.5735 0.039 Uiso 1 1 calc R . .
H23B H 0.9501 -0.4233 0.4978 0.039 Uiso 1 1 calc R . .
H23C H 0.9252 -0.4480 0.5686 0.039 Uiso 1 1 calc R . .
C24 C 0.77618(10) -0.33752(13) 0.46851(9) 0.0223(3) Uani 1 1 d . . .
H24A H 0.7486 -0.3671 0.5009 0.033 Uiso 1 1 calc R . .
H24B H 0.7857 -0.3916 0.4369 0.033 Uiso 1 1 calc R . .
H24C H 0.7426 -0.2833 0.4391 0.033 Uiso 1 1 calc R . .
C25 C 0.70982(9) -0.18235(12) 0.61564(8) 0.0169(3) Uani 1 1 d . . .
H25A H 0.6601 -0.1416 0.6087 0.020 Uiso 1 1 calc R . .
H25B H 0.7050 -0.2151 0.5686 0.020 Uiso 1 1 calc R . .
C26 C 0.78808(12) -0.29123(15) 0.76598(9) 0.0279(4) Uani 1 1 d . . .
H26A H 0.8393 -0.2739 0.7578 0.042 Uiso 1 1 calc R . .
H26B H 0.7917 -0.3602 0.7872 0.042 Uiso 1 1 calc R . .
H26C H 0.7765 -0.2409 0.7990 0.042 Uiso 1 1 calc R . .
C27 C 0.71001(14) -0.42014(14) 0.63823(11) 0.0326(4) Uani 1 1 d . . .
H27A H 0.6662 -0.4274 0.5929 0.049 Uiso 1 1 calc R . .
H27B H 0.7047 -0.4731 0.6724 0.049 Uiso 1 1 calc R . .
H27C H 0.7618 -0.4283 0.6290 0.049 Uiso 1 1 calc R . .
C28 C 0.60749(12) -0.28571(17) 0.70005(12) 0.0356(5) Uani 1 1 d . . .
H28A H 0.6038 -0.2211 0.7249 0.053 Uiso 1 1 calc R . .
H28B H 0.6057 -0.3440 0.7315 0.053 Uiso 1 1 calc R . .
H28C H 0.5623 -0.2904 0.6555 0.053 Uiso 1 1 calc R . .
C29 C 0.43793(14) 0.45889(18) 0.64230(11) 0.0408(5) Uani 1 1 d . . .
H29A H 0.3861 0.4252 0.6392 0.049 Uiso 1 1 calc R . .
H29B H 0.4340 0.5323 0.6546 0.049 Uiso 1 1 calc R . .
C30 C 0.45314(15) 0.45138(17) 0.57030(11) 0.0408(5) Uani 1 1 d . . .
H30A H 0.5019 0.4915 0.5719 0.049 Uiso 1 1 calc R . .
H30B H 0.4071 0.4817 0.5325 0.049 Uiso 1 1 calc R . .
C31 C 0.46455(11) 0.33946(15) 0.55085(10) 0.0282(4) Uani 1 1 d . . .
H31A H 0.4136 0.3012 0.5435 0.034 Uiso 1 1 calc R . .
H31B H 0.4783 0.3374 0.5051 0.034 Uiso 1 1 calc R . .
C32 C 0.53086(15) 0.2882(2) 0.60999(12) 0.0451(6) Uani 1 1 d . . .
H32A H 0.5342 0.2146 0.5979 0.054 Uiso 1 1 calc R . .
H32B H 0.5830 0.3209 0.6129 0.054 Uiso 1 1 calc R . .
C33 C 0.51638(16) 0.29649(19) 0.68254(12) 0.0446(6) Uani 1 1 d . . .
H33A H 0.5628 0.2667 0.7202 0.053 Uiso 1 1 calc R . .
H33B H 0.4678 0.2563 0.6816 0.053 Uiso 1 1 calc R . .
C34 C 0.50503(13) 0.40778(17) 0.70118(11) 0.0348(4) Uani 1 1 d . . .
H34A H 0.5558 0.4461 0.7078 0.042 Uiso 1 1 calc R . .
H34B H 0.4921 0.4104 0.7472 0.042 Uiso 1 1 calc R . .

loop_
_atom_site_aniso_label
_atom_site_aniso_U_11
_atom_site_aniso_U_22
_atom_site_aniso_U_33
_atom_site_aniso_U_23
_atom_site_aniso_U_13
_atom_site_aniso_U_12
Zr1 0.01482(7) 0.01208(7) 0.01131(7) -0.00005(5) 0.00226(5) 0.00129(5)
Zr2 0.01442(7) 0.01132(7) 0.01405(7) 0.00101(5) 0.00382(5) 0.00128(5)
Si1 0.0196(2) 0.0150(2) 0.01660(19) 0.00074(15) 0.00751(16) 0.00250(16)
Si2 0.0212(2) 0.0152(2) 0.0184(2) 0.00310(16) 0.00731(17) 0.00192(16)
N1 0.0181(6) 0.0149(6) 0.0167(6) -0.0028(5) 0.0049(5) -0.0012(5)
N2 0.0171(6) 0.0203(7) 0.0233(7) 0.0005(5) 0.0010(5) 0.0008(5)
N3 0.0238(7) 0.0216(7) 0.0142(6) -0.0010(5) 0.0024(5) 0.0028(5)
N4 0.0242(7) 0.0167(6) 0.0222(7) -0.0006(5) 0.0101(6) 0.0013(5)
N5 0.0250(7) 0.0178(6) 0.0183(6) -0.0005(5) 0.0083(5) -0.0032(5)
N6 0.0190(6) 0.0167(6) 0.0153(6) 0.0018(5) 0.0024(5) 0.0007(5)
N7 0.0172(7) 0.0162(7) 0.0404(9) 0.0049(6) 0.0073(6) 0.0020(5)
N8 0.0206(6) 0.0133(6) 0.0236(7) 0.0012(5) 0.0093(5) 0.0018(5)
C1 0.0186(7) 0.0186(8) 0.0277(8) -0.0002(6) 0.0042(6) -0.0026(6)
C2 0.0201(8) 0.0222(8) 0.0339(10) -0.0035(7) -0.0018(7) -0.0039(7)
C3 0.0198(8) 0.0273(9) 0.0240(8) -0.0002(7) -0.0040(6) 0.0042(7)
C4 0.0279(9) 0.0349(10) 0.0174(8) 0.0001(7) -0.0034(7) 0.0060(8)
C5 0.0382(10) 0.0276(9) 0.0156(7) -0.0021(6) 0.0071(7) 0.0025(8)
C6 0.0363(10) 0.0247(9) 0.0205(8) 0.0001(7) 0.0154(7) 0.0041(7)
C7 0.0325(9) 0.0170(8) 0.0264(8) -0.0038(6) 0.0147(7) 0.0009(7)
C8 0.0318(9) 0.0170(8) 0.0203(8) -0.0055(6) 0.0090(7) -0.0035(7)
C9 0.0205(8) 0.0322(10) 0.0359(10) 0.0020(8) 0.0109(7) 0.0016(7)
C10 0.0227(8) 0.0245(9) 0.0353(10) 0.0007(7) 0.0146(7) 0.0036(7)
C11 0.0438(12) 0.0471(12) 0.0223(9) -0.0114(8) 0.0173(8) -0.0187(10)
C12A 0.0244(13) 0.0217(14) 0.0139(11) 0.0002(9) 0.0018(9) -0.0001(11)
C13A 0.0156(11) 0.0236(14) 0.0267(13) -0.0006(11) 0.0041(10) -0.0010(9)
C12B 0.032(3) 0.020(2) 0.015(2) -0.0047(18) 0.0009(19) 0.005(2)
C13B 0.018(2) 0.020(2) 0.018(2) 0.0042(17) -0.0011(16) 0.0000(17)
C14 0.0174(8) 0.0277(10) 0.0656(15) -0.0066(9) 0.0121(9) 0.0008(7)
C15 0.0213(8) 0.0186(8) 0.0351(9) 0.0050(7) 0.0117(7) 0.0068(6)
C16 0.0230(8) 0.0170(8) 0.0332(9) 0.0058(7) 0.0099(7) 0.0058(6)
C17 0.0238(8) 0.0178(8) 0.0312(9) 0.0032(7) 0.0117(7) -0.0004(6)
C18 0.0236(8) 0.0192(8) 0.0248(8) 0.0037(6) 0.0111(6) 0.0005(6)
C19A 0.0222(13) 0.0150(12) 0.0208(12) -0.0013(9) 0.0032(10) 0.0009(9)
C19B 0.035(3) 0.017(2) 0.019(2) 0.0002(18) -0.005(2) -0.006(2)
C20 0.0373(10) 0.0152(8) 0.0329(10) -0.0027(7) 0.0130(8) 0.0002(7)
C21 0.0200(7) 0.0163(7) 0.0168(7) 0.0011(5) 0.0057(6) 0.0031(6)
C22 0.0262(8) 0.0273(9) 0.0211(8) 0.0037(7) 0.0103(7) 0.0006(7)
C23 0.0277(9) 0.0215(8) 0.0302(9) 0.0003(7) 0.0099(7) 0.0064(7)
C24 0.0255(8) 0.0199(8) 0.0228(8) -0.0033(6) 0.0091(6) 0.0003(6)
C25 0.0174(7) 0.0154(7) 0.0171(7) 0.0012(5) 0.0042(6) 0.0009(5)
C26 0.0335(10) 0.0263(9) 0.0208(8) 0.0069(7) 0.0038(7) 0.0013(7)
C27 0.0512(12) 0.0185(8) 0.0300(10) 0.0008(7) 0.0155(9) -0.0026(8)
C28 0.0308(10) 0.0340(11) 0.0487(12) 0.0183(9) 0.0218(9) 0.0070(8)
C29 0.0460(13) 0.0357(11) 0.0325(10) -0.0084(9) -0.0003(9) 0.0130(10)
C30 0.0512(13) 0.0312(11) 0.0299(10) 0.0010(8) -0.0025(9) 0.0120(10)
C31 0.0264(9) 0.0310(10) 0.0275(9) -0.0014(7) 0.0087(7) 0.0077(7)
C32 0.0515(14) 0.0497(14) 0.0380(12) 0.0125(10) 0.0193(10) 0.0299(11)
C33 0.0571(15) 0.0455(13) 0.0354(11) 0.0141(10) 0.0205(10) 0.0195(11)
C34 0.0346(11) 0.0392(11) 0.0255(9) 0.0014(8) 0.0015(8) 0.0019(9)

loop_
_atom_type_symbol
_atom_type_description
_atom_type_scat_dispersion_real
_atom_type_scat_dispersion_imag
_atom_type_scat_source
C C 0.0033 0.0016 'International Tables Vol C Tables 4.2.6.8 and 6.1.1.4'
H H 0.0000 0.0000 'International Tables Vol C Tables 4.2.6.8 and 6.1.1.4'
N N 0.0061 0.0033 'International Tables Vol C Tables 4.2.6.8 and 6.1.1.4'
Si Si 0.0817 0.0704 'International Tables Vol C Tables 4.2.6.8 and 6.1.1.4'
Zr Zr -2.9673 0.5597 'International Tables Vol C Tables 4.2.6.8 and 6.1.1.4'

loop_
_geom_angle_atom_site_label_1
_geom_angle_atom_site_label_2
_geom_angle_atom_site_label_3
_geom_angle
N3 Zr1 C25 105.10(5)
N3 Zr1 C21 99.63(5)
C25 Zr1 C21 75.72(6)
N3 Zr1 N1 90.22(5)
C25 Zr1 N1 139.22(5)
C21 Zr1 N1 139.53(5)
N3 Zr1 N4 71.11(5)
C25 Zr1 N4 77.81(5)
C21 Zr1 N4 148.44(5)
N1 Zr1 N4 71.79(4)
N3 Zr1 N2 68.81(5)
C25 Zr1 N2 149.52(5)
C21 Zr1 N2 76.04(5)
N1 Zr1 N2 71.24(5)
N4 Zr1 N2 124.22(5)
N3 Zr1 Zr2 132.74(4)
C25 Zr1 Zr2 109.17(4)
C21 Zr1 Zr2 119.53(4)
N1 Zr1 Zr2 42.89(3)
N4 Zr1 Zr2 85.32(3)
N2 Zr1 Zr2 94.60(3)
N3 Zr1 H1 145.4(6)
C25 Zr1 H1 109.1(6)
C21 Zr1 H1 84.0(6)
N1 Zr1 H1 67.1(6)
N4 Zr1 H1 121.1(6)
N2 Zr1 H1 79.0(6)
Zr2 Zr1 H1 36.2(6)
N3 Zr1 H2 137.1(6)
C25 Zr1 H2 77.2(6)
C21 Zr1 H2 121.7(6)
N1 Zr1 H2 66.5(6)
N4 Zr1 H2 67.5(6)
N2 Zr1 H2 128.5(6)
Zr2 Zr1 H2 33.9(6)
H1 Zr1 H2 58.4(8)
N7 Zr2 N5 104.98(6)
N7 Zr2 N1 115.67(6)
N5 Zr2 N1 129.01(5)
N7 Zr2 N6 73.74(5)
N5 Zr2 N6 75.23(5)
N1 Zr2 N6 143.69(5)
N7 Zr2 N8 75.07(5)
N5 Zr2 N8 71.91(5)
N1 Zr2 N8 89.63(5)
N6 Zr2 N8 126.13(5)
N7 Zr2 Zr1 119.85(4)
N5 Zr2 Zr1 129.60(4)
N1 Zr2 Zr1 48.85(3)
N6 Zr2 Zr1 95.29(3)
N8 Zr2 Zr1 138.45(3)
N7 Zr2 H1 143.3(6)
N5 Zr2 H1 92.6(6)
N1 Zr2 H1 72.8(6)
N6 Zr2 H1 80.3(6)
N8 Zr2 H1 141.6(6)
Zr1 Zr2 H1 37.3(6)
N7 Zr2 H2 86.8(6)
N5 Zr2 H2 140.9(6)
N1 Zr2 H2 73.0(6)
N6 Zr2 H2 72.7(6)
N8 Zr2 H2 146.6(6)
Zr1 Zr2 H2 35.6(6)
H1 Zr2 H2 60.6(9)
C21 Si1 C24 114.32(8)
C21 Si1 C23 111.12(8)
C24 Si1 C23 103.86(8)
C21 Si1 C22 113.85(8)
C24 Si1 C22 108.76(8)
C23 Si1 C22 103.98(8)
C25 Si2 C26 115.67(8)
C25 Si2 C28 111.10(8)
C26 Si2 C28 106.62(10)
C25 Si2 C27 113.17(8)
C26 Si2 C27 103.77(9)
C28 Si2 C27 105.72(10)
C8 N1 C1 110.21(13)
C8 N1 Zr2 132.22(11)
C1 N1 Zr2 105.03(10)
C8 N1 Zr1 106.94(10)
C1 N1 Zr1 111.62(10)
Zr2 N1 Zr1 88.26(4)
C2 N2 C3 109.15(14)
C2 N2 C9 107.91(15)
C3 N2 C9 109.57(14)
C2 N2 Zr1 107.40(10)
C3 N2 Zr1 104.14(10)
C9 N2 Zr1 118.39(11)
C5 N3 C4 107.40(14)
C5 N3 Zr1 125.52(11)
C4 N3 Zr1 125.94(11)
C10 N4 C6 106.95(14)
C10 N4 C7 105.47(14)
C6 N4 C7 113.60(14)
C10 N4 Zr1 120.96(10)
C6 N4 Zr1 103.38(10)
C7 N4 Zr1 106.80(10)
C18 N5 C11 112.75(14)
C18 N5 Zr2 123.92(11)
C11 N5 Zr2 118.80(11)
C12B N6 C19B 110.1(3)
C13A N6 C12A 114.51(18)
C13A N6 C19A 107.00(18)
C12A N6 C19A 107.66(18)
C12B N6 C13B 111.3(3)
C19B N6 C13B 106.9(3)
C12B N6 Zr2 106.1(2)
C19B N6 Zr2 118.6(2)
C13A N6 Zr2 106.54(13)
C12A N6 Zr2 104.92(12)
C19A N6 Zr2 116.51(12)
C13B N6 Zr2 103.72(19)
C14 N7 C15 112.87(15)
C14 N7 Zr2 120.72(12)
C15 N7 Zr2 119.75(11)
C20 N8 C16 108.38(13)
C20 N8 C17 108.68(14)
C16 N8 C17 110.55(13)
C20 N8 Zr2 121.05(10)
C16 N8 Zr2 102.42(10)
C17 N8 Zr2 105.46(9)
N1 C1 C2 112.33(14)
N1 C1 H1A 109.1
C2 C1 H1A 109.1
N1 C1 H1B 109.1
C2 C1 H1B 109.1
H1A C1 H1B 107.9
N2 C2 C1 110.30(14)
N2 C2 H2A 109.6
C1 C2 H2A 109.6
N2 C2 H2B 109.6
C1 C2 H2B 109.6
H2A C2 H2B 108.1
N2 C3 C4 110.20(14)
N2 C3 H3A 109.6
C4 C3 H3A 109.6
N2 C3 H3B 109.6
C4 C3 H3B 109.6
H3A C3 H3B 108.1
N3 C4 C3 112.02(14)
N3 C4 H4A 109.2
C3 C4 H4A 109.2
N3 C4 H4B 109.2
C3 C4 H4B 109.2
H4A C4 H4B 107.9
N3 C5 C6 111.29(14)
N3 C5 H5A 109.4
C6 C5 H5A 109.4
N3 C5 H5B 109.4
C6 C5 H5B 109.4
H5A C5 H5B 108.0
N4 C6 C5 112.76(14)
N4 C6 H6A 109.0
C5 C6 H6A 109.0
N4 C6 H6B 109.0
C5 C6 H6B 109.0
H6A C6 H6B 107.8
N4 C7 C8 114.74(14)
N4 C7 H7A 108.6
C8 C7 H7A 108.6
N4 C7 H7B 108.6
C8 C7 H7B 108.6
H7A C7 H7B 107.6
N1 C8 C7 110.27(13)
N1 C8 H8A 109.6
C7 C8 H8A 109.6
N1 C8 H8B 109.6
C7 C8 H8B 109.6
H8A C8 H8B 108.1
N2 C9 H9A 109.5
N2 C9 H9B 109.5
H9A C9 H9B 109.5
N2 C9 H9C 109.5
H9A C9 H9C 109.5
H9B C9 H9C 109.5
N4 C10 H10A 109.5
N4 C10 H10B 109.5
H10A C10 H10B 109.5
N4 C10 H10C 109.5
H10A C10 H10C 109.5
H10B C10 H10C 109.5
C12B C11 N5 115.3(2)
N5 C11 C12A 110.94(17)
N5 C11 H11A 109.5
C12A C11 H11A 109.5
N5 C11 H11B 109.5
C12A C11 H11B 109.5
H11A C11 H11B 108.0
C12B C11 H11C 108.5
N5 C11 H11C 108.5
C12B C11 H11D 108.4
N5 C11 H11D 108.4
H11C C11 H11D 107.5
C11 C12A N6 112.5(2)
C11 C12A H12A 109.1
N6 C12A H12A 109.1
H11C C12A H12A 102.7
C11 C12A H12B 109.1
N6 C12A H12B 109.1
H12A C12A H12B 107.8
N6 C13A C14 111.23(19)
N6 C13A H13A 109.4
C14 C13A H13A 109.4
N6 C13A H13B 109.4
C14 C13A H13B 109.4
H13A C13A H13B 108.0
H13B C13A H14C 113.2
C11 C12B N6 117.4(3)
C11 C12B H12C 107.9
N6 C12B H12C 107.9
C11 C12B H12D 107.9
N6 C12B H12D 107.9
H12C C12B H12D 107.2
C14 C13B N6 114.6(3)
C14 C13B H13C 108.6
N6 C13B H13C 108.6
C14 C13B H13D 108.6
N6 C13B H13D 108.6
H13C C13B H13D 107.6
C13B C14 N7 107.6(2)
N7 C14 C13A 113.45(17)
N7 C14 H14A 108.9
C13A C14 H14A 108.9
N7 C14 H14B 108.9
C13A C14 H14B 108.9
H14A C14 H14B 107.7
C13B C14 H14C 110.2
N7 C14 H14C 110.1
C13B C14 H14D 110.2
N7 C14 H14D 110.2
H14C C14 H14D 108.5
N7 C15 C16 109.33(14)
N7 C15 H15A 109.8
C16 C15 H15A 109.8
N7 C15 H15B 109.8
C16 C15 H15B 109.8
H15A C15 H15B 108.3
N8 C16 C15 109.55(14)
N8 C16 H16A 109.8
C15 C16 H16A 109.8
N8 C16 H16B 109.8
C15 C16 H16B 109.8
H16A C16 H16B 108.2
N8 C17 C18 110.33(14)
N8 C17 H17A 109.6
C18 C17 H17A 109.6
N8 C17 H17B 109.6
C18 C17 H17B 109.6
H17A C17 H17B 108.1
N5 C18 C17 110.17(13)
N5 C18 H18A 109.6
C17 C18 H18A 109.6
N5 C18 H18B 109.6
C17 C18 H18B 109.6
H18A C18 H18B 108.1
N6 C19A H19A 109.5
N6 C19A H19B 109.5
N6 C19A H19C 109.5
N6 C19B H19D 109.5
N6 C19B H19E 109.5
H19D C19B H19E 109.5
N6 C19B H19F 109.5
H19D C19B H19F 109.5
H19E C19B H19F 109.5
N8 C20 H20A 109.5
N8 C20 H20B 109.5
H20A C20 H20B 109.5
N8 C20 H20C 109.5
H20A C20 H20C 109.5
H20B C20 H20C 109.5
Si1 C21 Zr1 134.33(8)
Si1 C21 H21A 103.6
Zr1 C21 H21A 103.6
Si1 C21 H21B 103.6
Zr1 C21 H21B 103.6
H21A C21 H21B 105.3
Si1 C22 H22A 109.5
Si1 C22 H22B 109.5
H22A C22 H22B 109.5
Si1 C22 H22C 109.5
H22A C22 H22C 109.5
H22B C22 H22C 109.5
Si1 C23 H23A 109.5
Si1 C23 H23B 109.5
H23A C23 H23B 109.5
Si1 C23 H23C 109.5
H23A C23 H23C 109.5
H23B C23 H23C 109.5
Si1 C24 H24A 109.5
Si1 C24 H24B 109.5
H24A C24 H24B 109.5
Si1 C24 H24C 109.5
H24A C24 H24C 109.5
H24B C24 H24C 109.5
Si2 C25 Zr1 125.53(8)
Si2 C25 H25A 105.9
Zr1 C25 H25A 105.9
Si2 C25 H25B 105.9
Zr1 C25 H25B 105.9
H25A C25 H25B 106.3
Si2 C26 H26A 109.5
Si2 C26 H26B 109.5
H26A C26 H26B 109.5
Si2 C26 H26C 109.5
H26A C26 H26C 109.5
H26B C26 H26C 109.5
Si2 C27 H27A 109.5
Si2 C27 H27B 109.5
H27A C27 H27B 109.5
Si2 C27 H27C 109.5
H27A C27 H27C 109.5
H27B C27 H27C 109.5
Si2 C28 H28A 109.5
Si2 C28 H28B 109.5
H28A C28 H28B 109.5
Si2 C28 H28C 109.5
H28A C28 H28C 109.5
H28B C28 H28C 109.5
C30 C29 C34 111.08(19)
C30 C29 H29A 109.4
C34 C29 H29A 109.4
C30 C29 H29B 109.4
C34 C29 H29B 109.4
H29A C29 H29B 108.0
C29 C30 C31 111.40(18)
C29 C30 H30A 109.3
C31 C30 H30A 109.3
C29 C30 H30B 109.3
C31 C30 H30B 109.3
H30A C30 H30B 108.0
C32 C31 C30 110.87(17)
C32 C31 H31A 109.5
C30 C31 H31A 109.5
C32 C31 H31B 109.5
C30 C31 H31B 109.5
H31A C31 H31B 108.1
C33 C32 C31 111.83(18)
C33 C32 H32A 109.3
C31 C32 H32A 109.3
C33 C32 H32B 109.3
C31 C32 H32B 109.3
H32A C32 H32B 107.9
C32 C33 C34 111.25(19)
C32 C33 H33A 109.4
C34 C33 H33A 109.4
C32 C33 H33B 109.4
C34 C33 H33B 109.4
H33A C33 H33B 108.0
C33 C34 C29 111.25(18)
C33 C34 H34A 109.4
C29 C34 H34A 109.4
C33 C34 H34B 109.4
C29 C34 H34B 109.4
H34A C34 H34B 108.0

loop_
_geom_bond_atom_site_label_1
_geom_bond_atom_site_label_2
_geom_bond_distance
Zr1 N3 2.1282(14)
Zr1 C25 2.3818(16)
Zr1 C21 2.3961(15)
Zr1 N1 2.4440(13)
Zr1 N4 2.5952(14)
Zr1 N2 2.6004(14)
Zr1 Zr2 3.2443(3)
Zr1 H1 2.05(2)
Zr1 H2 2.02(2)
Zr2 N7 2.1046(14)
Zr2 N5 2.1208(14)
Zr2 N1 2.2092(13)
Zr2 N6 2.4161(13)
Zr2 N8 2.4458(14)
Zr2 H1 2.00(2)
Zr2 H2 1.93(2)
Si1 C21 1.8509(16)
Si1 C24 1.8848(18)
Si1 C23 1.8875(18)
Si1 C22 1.8877(17)
Si2 C25 1.8518(16)
Si2 C26 1.8811(18)
Si2 C28 1.882(2)
Si2 C27 1.8828(19)
N1 C8 1.467(2)
N1 C1 1.477(2)
N2 C2 1.476(2)
N2 C3 1.478(2)
N2 C9 1.481(2)
N3 C5 1.446(2)
N3 C4 1.457(2)
N4 C10 1.477(2)
N4 C6 1.478(2)
N4 C7 1.492(2)
N5 C18 1.450(2)
N5 C11 1.456(2)
N6 C12B 1.454(5)
N6 C19B 1.454(5)
N6 C13A 1.463(3)
N6 C12A 1.485(3)
N6 C19A 1.507(3)
N6 C13B 1.548(5)
N7 C14 1.454(2)
N7 C15 1.461(2)
N8 C20 1.477(2)
N8 C16 1.486(2)
N8 C17 1.489(2)
C1 C2 1.513(2)
C1 H1A 0.9900
C1 H1B 0.9900
C2 H2A 0.9900
C2 H2B 0.9900
C3 C4 1.518(3)
C3 H3A 0.9900
C3 H3B 0.9900
C4 H4A 0.9900
C4 H4B 0.9900
C5 C6 1.513(3)
C5 H5A 0.9900
C5 H5B 0.9900
C6 H6A 0.9900
C6 H6B 0.9900
C7 C8 1.499(2)
C7 H7A 0.9900
C7 H7B 0.9900
C8 H8A 0.9900
C8 H8B 0.9900
C9 H9A 0.9800
C9 H9B 0.9800
C9 H9C 0.9800
C10 H10A 0.9800
C10 H10B 0.9800
C10 H10C 0.9800
C11 C12B 1.416(6)
C11 C12A 1.464(3)
C11 H11A 0.9900
C11 H11B 0.9900
C11 H11C 0.9900
C11 H11D 0.9900
C12A H12A 0.9900
C12A H12B 0.9900
C13A C14 1.514(3)
C13A H13A 0.9900
C13A H13B 0.9900
C12B H12C 0.9900
C12B H12D 0.9900
C13B C14 1.369(5)
C13B H13C 0.9900
C13B H13D 0.9900
C14 H14A 0.9900
C14 H14B 0.9900
C14 H14C 0.9900
C14 H14D 0.9900
C15 C16 1.521(2)
C15 H15A 0.9900
C15 H15B 0.9900
C16 H16A 0.9900
C16 H16B 0.9900
C17 C18 1.521(2)
C17 H17A 0.9900
C17 H17B 0.9900
C18 H18A 0.9900
C18 H18B 0.9900
C19A H19A 0.9800
C19A H19B 0.9800
C19A H19C 0.9800
C19B H19D 0.9800
C19B H19E 0.9800
C19B H19F 0.9800
C20 H20A 0.9800
C20 H20B 0.9800
C20 H20C 0.9800
C21 H21A 0.9900
C21 H21B 0.9900
C22 H22A 0.9800
C22 H22B 0.9800
C22 H22C 0.9800
C23 H23A 0.9800
C23 H23B 0.9800
C23 H23C 0.9800
C24 H24A 0.9800
C24 H24B 0.9800
C24 H24C 0.9800
C25 H25A 0.9900
C25 H25B 0.9900
C26 H26A 0.9800
C26 H26B 0.9800
C26 H26C 0.9800
C27 H27A 0.9800
C27 H27B 0.9800
C27 H27C 0.9800
C28 H28A 0.9800
C28 H28B 0.9800
C28 H28C 0.9800
C29 C30 1.508(3)
C29 C34 1.518(3)
C29 H29A 0.9900
C29 H29B 0.9900
C30 C31 1.529(3)
C30 H30A 0.9900
C30 H30B 0.9900
C31 C32 1.514(3)
C31 H31A 0.9900
C31 H31B 0.9900
C32 C33 1.513(3)
C32 H32A 0.9900
C32 H32B 0.9900
C33 C34 1.517(3)
C33 H33A 0.9900
C33 H33B 0.9900
C34 H34A 0.9900
C34 H34B 0.9900

loop_
_geom_torsion_atom_site_label_1
_geom_torsion_atom_site_label_2
_geom_torsion_atom_site_label_3
_geom_torsion_atom_site_label_4
_geom_torsion
N3 Zr1 Zr2 N7 -90.00(7)
C25 Zr1 Zr2 N7 44.17(6)
C21 Zr1 Zr2 N7 128.25(7)
N1 Zr1 Zr2 N7 -99.31(7)
N4 Zr1 Zr2 N7 -31.19(6)
N2 Zr1 Zr2 N7 -155.21(6)
N3 Zr1 Zr2 N5 120.54(7)
C25 Zr1 Zr2 N5 -105.29(6)
C21 Zr1 Zr2 N5 -21.21(7)
N1 Zr1 Zr2 N5 111.23(7)
N4 Zr1 Zr2 N5 179.35(6)
N2 Zr1 Zr2 N5 55.33(6)
N3 Zr1 Zr2 N1 9.31(7)
C25 Zr1 Zr2 N1 143.48(6)
C21 Zr1 Zr2 N1 -132.44(7)
N4 Zr1 Zr2 N1 68.12(6)
N2 Zr1 Zr2 N1 -55.90(6)
N3 Zr1 Zr2 N6 -164.27(6)
C25 Zr1 Zr2 N6 -30.10(5)
C21 Zr1 Zr2 N6 53.98(6)
N1 Zr1 Zr2 N6 -173.58(6)
N4 Zr1 Zr2 N6 -105.46(5)
N2 Zr1 Zr2 N6 130.52(5)
N3 Zr1 Zr2 N8 11.52(7)
C25 Zr1 Zr2 N8 145.68(6)
C21 Zr1 Zr2 N8 -130.24(7)
N1 Zr1 Zr2 N8 2.21(7)
N4 Zr1 Zr2 N8 70.33(6)
N2 Zr1 Zr2 N8 -53.69(6)
N7 Zr2 N1 C8 -3.20(16)
N5 Zr2 N1 C8 136.12(13)
N6 Zr2 N1 C8 -100.63(15)
N8 Zr2 N1 C8 70.00(14)
Zr1 Zr2 N1 C8 -111.46(15)
N7 Zr2 N1 C1 -139.81(10)
N5 Zr2 N1 C1 -0.48(12)
N6 Zr2 N1 C1 122.77(11)
N8 Zr2 N1 C1 -66.60(10)
Zr1 Zr2 N1 C1 111.94(11)
N7 Zr2 N1 Zr1 108.26(5)
N5 Zr2 N1 Zr1 -112.42(6)
N6 Zr2 N1 Zr1 10.83(10)
N8 Zr2 N1 Zr1 -178.54(4)
N3 Zr1 N1 C8 -39.27(11)
C25 Zr1 N1 C8 74.52(12)
C21 Zr1 N1 C8 -144.48(10)
N4 Zr1 N1 C8 30.72(10)
N2 Zr1 N1 C8 -106.75(11)
Zr2 Zr1 N1 C8 133.90(12)
N3 Zr1 N1 C1 81.34(11)
C25 Zr1 N1 C1 -164.88(10)
C21 Zr1 N1 C1 -23.88(14)
N4 Zr1 N1 C1 151.33(11)
N2 Zr1 N1 C1 13.86(10)
Zr2 Zr1 N1 C1 -105.49(11)
N3 Zr1 N1 Zr2 -173.17(5)
C25 Zr1 N1 Zr2 -59.39(8)
C21 Zr1 N1 Zr2 81.61(8)
N4 Zr1 N1 Zr2 -103.18(5)
N2 Zr1 N1 Zr2 119.35(5)
N3 Zr1 N2 C2 -81.67(12)
C25 Zr1 N2 C2 -165.48(11)
C21 Zr1 N2 C2 171.99(12)
N1 Zr1 N2 C2 16.15(11)
N4 Zr1 N2 C2 -34.79(13)
Zr2 Zr1 N2 C2 52.68(11)
N3 Zr1 N2 C3 34.02(10)
C25 Zr1 N2 C3 -49.79(15)
C21 Zr1 N2 C3 -72.32(11)
N1 Zr1 N2 C3 131.84(11)
N4 Zr1 N2 C3 80.90(11)
Zr2 Zr1 N2 C3 168.37(10)
N3 Zr1 N2 C9 155.94(13)
C25 Zr1 N2 C9 72.13(16)
C21 Zr1 N2 C9 49.60(12)
N1 Zr1 N2 C9 -106.24(13)
N4 Zr1 N2 C9 -157.18(11)
Zr2 Zr1 N2 C9 -69.71(12)
C25 Zr1 N3 C5 -64.30(15)
C21 Zr1 N3 C5 -141.98(14)
N1 Zr1 N3 C5 77.46(14)
N4 Zr1 N3 C5 6.83(13)
N2 Zr1 N3 C5 147.19(15)
Zr2 Zr1 N3 C5 71.14(15)
C25 Zr1 N3 C4 129.50(14)
C21 Zr1 N3 C4 51.82(15)
N1 Zr1 N3 C4 -88.74(14)
N4 Zr1 N3 C4 -159.37(15)
N2 Zr1 N3 C4 -19.01(14)
Zr2 Zr1 N3 C4 -95.06(14)
N3 Zr1 N4 C10 -145.42(13)
C25 Zr1 N4 C10 -34.59(12)
C21 Zr1 N4 C10 -68.08(16)
N1 Zr1 N4 C10 117.86(13)
N2 Zr1 N4 C10 168.58(11)
Zr2 Zr1 N4 C10 76.19(12)
N3 Zr1 N4 C6 -25.93(11)
C25 Zr1 N4 C6 84.90(11)
C21 Zr1 N4 C6 51.40(15)
N1 Zr1 N4 C6 -122.65(11)
N2 Zr1 N4 C6 -71.93(11)
Zr2 Zr1 N4 C6 -164.32(10)
N3 Zr1 N4 C7 94.18(11)
C25 Zr1 N4 C7 -154.99(11)
C21 Zr1 N4 C7 171.52(11)
N1 Zr1 N4 C7 -2.53(10)
N2 Zr1 N4 C7 48.18(12)
Zr2 Zr1 N4 C7 -44.21(10)
N7 Zr2 N5 C18 81.01(14)
N1 Zr2 N5 C18 -61.54(15)
N6 Zr2 N5 C18 149.27(14)
N8 Zr2 N5 C18 12.60(12)
Zr1 Zr2 N5 C18 -126.14(12)
N7 Zr2 N5 C11 -73.34(15)
N1 Zr2 N5 C11 144.12(14)
N6 Zr2 N5 C11 -5.07(14)
N8 Zr2 N5 C11 -141.75(16)
Zr1 Zr2 N5 C11 79.52(15)
N7 Zr2 N6 C12B 128.3(2)
N5 Zr2 N6 C12B 17.5(2)
N1 Zr2 N6 C12B -120.3(2)
N8 Zr2 N6 C12B 71.3(2)
Zr1 Zr2 N6 C12B -112.1(2)
N7 Zr2 N6 C19B -107.3(3)
N5 Zr2 N6 C19B 141.8(3)
N1 Zr2 N6 C19B 4.1(3)
N8 Zr2 N6 C19B -164.3(3)
Zr1 Zr2 N6 C19B 12.2(3)
N7 Zr2 N6 C13A -29.67(14)
N5 Zr2 N6 C13A -140.49(14)
N1 Zr2 N6 C13A 81.73(15)
N8 Zr2 N6 C13A -86.64(14)
Zr1 Zr2 N6 C13A 89.91(13)
N7 Zr2 N6 C12A 92.13(14)
N5 Zr2 N6 C12A -18.69(14)
N1 Zr2 N6 C12A -156.46(14)
N8 Zr2 N6 C12A 35.16(15)
Zr1 Zr2 N6 C12A -148.29(13)
N7 Zr2 N6 C19A -148.94(16)
N5 Zr2 N6 C19A 100.24(16)
N1 Zr2 N6 C19A -37.53(18)
N8 Zr2 N6 C19A 154.09(15)
Zr1 Zr2 N6 C19A -29.36(15)
N7 Zr2 N6 C13B 11.0(2)
N5 Zr2 N6 C13B -99.9(2)
N1 Zr2 N6 C13B 122.4(2)
N8 Zr2 N6 C13B -46.0(2)
Zr1 Zr2 N6 C13B 130.53(19)
N5 Zr2 N7 C14 83.67(16)
N1 Zr2 N7 C14 -127.95(15)
N6 Zr2 N7 C14 14.34(15)
N8 Zr2 N7 C14 149.85(16)
Zr1 Zr2 N7 C14 -72.42(16)
N5 Zr2 N7 C15 -65.68(14)
N1 Zr2 N7 C15 82.71(14)
N6 Zr2 N7 C15 -135.01(15)
N8 Zr2 N7 C15 0.50(13)
Zr1 Zr2 N7 C15 138.24(12)
N7 Zr2 N8 C20 93.69(13)
N5 Zr2 N8 C20 -154.69(14)
N1 Zr2 N8 C20 -23.06(13)
N6 Zr2 N8 C20 150.08(12)
Zr1 Zr2 N8 C20 -24.72(15)
N7 Zr2 N8 C16 -26.94(10)
N5 Zr2 N8 C16 84.68(10)
N1 Zr2 N8 C16 -143.68(10)
N6 Zr2 N8 C16 29.46(12)
Zr1 Zr2 N8 C16 -145.34(8)
N7 Zr2 N8 C17 -142.65(11)
N5 Zr2 N8 C17 -31.03(10)
N1 Zr2 N8 C17 100.60(10)
N6 Zr2 N8 C17 -86.25(11)
Zr1 Zr2 N8 C17 98.94(10)
C8 N1 C1 C2 75.02(18)
Zr2 N1 C1 C2 -137.82(12)
Zr1 N1 C1 C2 -43.66(16)
C3 N2 C2 C1 -156.22(15)
C9 N2 C2 C1 84.78(18)
Zr1 N2 C2 C1 -43.90(17)
N1 C1 C2 N2 61.2(2)
C2 N2 C3 C4 69.17(19)
C9 N2 C3 C4 -172.87(15)
Zr1 N2 C3 C4 -45.29(16)
C5 N3 C4 C3 -168.20(16)
Zr1 N3 C4 C3 0.1(2)
N2 C3 C4 N3 34.6(2)
C4 N3 C5 C6 -177.57(15)
Zr1 N3 C5 C6 14.1(2)
C10 N4 C6 C5 170.88(15)
C7 N4 C6 C5 -73.18(18)
Zr1 N4 C6 C5 42.17(16)
N3 C5 C6 N4 -40.4(2)
C10 N4 C7 C8 -156.61(15)
C6 N4 C7 C8 86.57(18)
Zr1 N4 C7 C8 -26.74(17)
C1 N1 C8 C7 -179.05(14)
Zr2 N1 C8 C7 45.9(2)
Zr1 N1 C8 C7 -57.55(15)
N4 C7 C8 N1 59.17(19)
C18 N5 C11 C12B -166.4(3)
Zr2 N5 C11 C12B -9.3(3)
C18 N5 C11 C12A -127.9(2)
Zr2 N5 C11 C12A 29.2(3)
C12B C11 C12A N6 57.3(4)
N5 C11 C12A N6 -47.3(3)
C12B N6 C12A C11 -56.4(4)
C19B N6 C12A C11 -116.1(4)
C13A N6 C12A C11 156.9(2)
C19A N6 C12A C11 -84.3(2)
C13B N6 C12A C11 141.7(3)
Zr2 N6 C12A C11 40.4(2)
C12B N6 C13A C14 -104.8(4)
C19B N6 C13A C14 155.8(3)
C12A N6 C13A C14 -75.0(3)
C19A N6 C13A C14 165.8(2)
C13B N6 C13A C14 -51.1(3)
Zr2 N6 C13A C14 40.5(2)
N5 C11 C12B N6 27.6(5)
C12A C11 C12B N6 -63.4(4)
C19B N6 C12B C11 -158.8(4)
C13A N6 C12B C11 116.0(4)
C12A N6 C12B C11 63.8(4)
C19A N6 C12B C11 -143.4(4)
C13B N6 C12B C11 82.9(4)
Zr2 N6 C12B C11 -29.3(4)
C12B N6 C13B C14 -151.2(3)
C19B N6 C13B C14 88.5(4)
C13A N6 C13B C14 61.9(3)
C12A N6 C13B C14 -140.3(4)
C19A N6 C13B C14 116.5(4)
Zr2 N6 C13B C14 -37.6(4)
N6 C13B C14 N7 50.2(4)
N6 C13B C14 C13A -55.6(3)
C15 N7 C14 C13B 111.4(3)
Zr2 N7 C14 C13B -39.8(3)
C15 N7 C14 C13A 154.8(2)
Zr2 N7 C14 C13A 3.5(3)
N6 C13A C14 C13B 58.4(3)
N6 C13A C14 N7 -31.7(3)
C14 N7 C15 C16 -125.25(18)
Zr2 N7 C15 C16 26.3(2)
C20 N8 C16 C15 -80.10(17)
C17 N8 C16 C15 160.90(14)
Zr2 N8 C16 C15 48.93(15)
N7 C15 C16 N8 -52.23(19)
C20 N8 C17 C18 177.00(14)
C16 N8 C17 C18 -64.17(17)
Zr2 N8 C17 C18 45.82(15)
C11 N5 C18 C17 164.40(16)
Zr2 N5 C18 C17 8.70(19)
N8 C17 C18 N5 -38.20(19)
C24 Si1 C21 Zr1 -72.00(13)
C23 Si1 C21 Zr1 170.86(11)
C22 Si1 C21 Zr1 53.85(14)
N3 Zr1 C21 Si1 -169.81(11)
C25 Zr1 C21 Si1 86.93(12)
N1 Zr1 C21 Si1 -67.98(14)
N4 Zr1 C21 Si1 120.75(11)
N2 Zr1 C21 Si1 -104.64(12)
Zr2 Zr1 C21 Si1 -17.27(13)
C26 Si2 C25 Zr1 5.22(13)
C28 Si2 C25 Zr1 126.93(11)
C27 Si2 C25 Zr1 -114.32(11)
N3 Zr1 C25 Si2 -24.32(11)
C21 Zr1 C25 Si2 72.00(10)
N1 Zr1 C25 Si2 -132.92(8)
N4 Zr1 C25 Si2 -90.66(10)
N2 Zr1 C25 Si2 49.44(15)
Zr2 Zr1 C25 Si2 -171.25(8)
C34 C29 C30 C31 55.8(3)
C29 C30 C31 C32 -55.1(3)
C30 C31 C32 C33 54.6(3)
C31 C32 C33 C34 -55.0(3)
C32 C33 C34 C29 55.3(3)
C30 C29 C34 C33 -55.9(3)
